data_4343284
loop_
_publ_author_name
'Singha, Debal Kanti'
'Mahata, Partha'

_publ_section_title
;
 Highly Selective and Sensitive Luminescence Turn-On-Based Sensing of
 Al(3+) Ions in Aqueous Medium Using a MOF with Free Functional Sites.
;
_journal_issue 13
_journal_name_full 'Inorganic chemistry'
_journal_page_first 6373
_journal_page_last 6379
_journal_paper_doi 10.1021/acs.inorgchem.5b00688
_journal_volume 54
_journal_year 2015
_chemical_formula_sum 'C15 H12.5 Co N2.5 O6'
_chemical_formula_weight 382.71
_chemical_name_common 'Cobalt Carboxylate'
_space_group_IT_number 41
_symmetry_cell_setting orthorhombic
_symmetry_space_group_name_Hall 'A 2 -2ab'
_symmetry_space_group_name_H-M 'A b a 2'
_atom_sites_solution_hydrogens geom
_atom_sites_solution_primary direct
_atom_sites_solution_secondary difmap
_cell_angle_alpha 90.00
_cell_angle_beta 90.00
_cell_angle_gamma 90.00
_cell_formula_units_Z 8
_cell_length_a 14.0280(4)
_cell_length_b 29.3136(8)
_cell_length_c 7.3395(2)
_cell_measurement_reflns_used 3423
_cell_measurement_temperature 296(2)
_cell_measurement_theta_max 27.99
_cell_measurement_theta_min 1.39
_cell_volume 3018.08(14)
_computing_cell_refinement 'SAINT (Bruker, 2000)'
_computing_data_collection 'SMART (Bruker, 2000)'
_computing_data_reduction SAINT
_computing_molecular_graphics 'Ortep-3 for Windows (Farrugia, 1999) and CAMERON (Watkin et al., 1993)'
_computing_publication_material 'PLATON (Spek, 2003)'
_computing_structure_refinement 'SHELXL-97 (Sheldrick, 1997)'
_computing_structure_solution 'SIR92 (Altomare et al., 1993)'
_diffrn_ambient_temperature 296(2)
_diffrn_measured_fraction_theta_full 0.994
_diffrn_measured_fraction_theta_max 0.994
_diffrn_measurement_device_type 'Bruker SMART CCD area detector'
_diffrn_measurement_method '\f and \w scans'
_diffrn_radiation_monochromator graphite
_diffrn_radiation_source 'fine-focus sealed tube'
_diffrn_radiation_type MoK\a
_diffrn_radiation_wavelength 0.71073
_diffrn_reflns_av_R_equivalents 0.0499
_diffrn_reflns_av_sigmaI/netI 0.0362
_diffrn_reflns_limit_h_max 18
_diffrn_reflns_limit_h_min -16
_diffrn_reflns_limit_k_max 26
_diffrn_reflns_limit_k_min -38
_diffrn_reflns_limit_l_max 8
_diffrn_reflns_limit_l_min -9
_diffrn_reflns_number 8134
_diffrn_reflns_theta_full 27.99
_diffrn_reflns_theta_max 27.99
_diffrn_reflns_theta_min 1.39
_exptl_absorpt_coefficient_mu 1.175
_exptl_absorpt_correction_T_max 0.8434
_exptl_absorpt_correction_T_min 0.7576
_exptl_absorpt_correction_type multi-scan
_exptl_absorpt_process_details '(SADABS; Sheldrick, 1996)'
_exptl_crystal_colour Pink
_exptl_crystal_density_diffrn 1.685
_exptl_crystal_density_method 'not measured'
_exptl_crystal_description 'Rectangular Plate'
_exptl_crystal_F_000 1560
_exptl_crystal_size_max 0.25
_exptl_crystal_size_mid 0.20
_exptl_crystal_size_min 0.15
_refine_diff_density_max 0.424
_refine_diff_density_min -0.548
_refine_diff_density_rms 0.147
_refine_ls_abs_structure_details 'Flack H D (1983), Acta Cryst. A39, 876-881'
_refine_ls_abs_structure_Flack 0.196(16)
_refine_ls_extinction_method none
_refine_ls_goodness_of_fit_ref 1.108
_refine_ls_hydrogen_treatment mixed
_refine_ls_matrix_type full
_refine_ls_number_parameters 222
_refine_ls_number_reflns 3423
_refine_ls_number_restraints 1
_refine_ls_restrained_S_all 1.107
_refine_ls_R_factor_all 0.0372
_refine_ls_R_factor_gt 0.0319
_refine_ls_shift/su_max 0.002
_refine_ls_shift/su_mean 0.000
_refine_ls_structure_factor_coef Fsqd
_refine_ls_weighting_details 'calc w=1/[\s^2^(Fo^2^)+(0.0620P)^2^+0.1426P] where P=(Fo^2^+2Fc^2^)/3'
_refine_ls_weighting_scheme calc
_refine_ls_wR_factor_gt 0.0798
_refine_ls_wR_factor_ref 0.0948
_reflns_number_gt 3137
_reflns_number_total 3423
_reflns_threshold_expression >2sigma(I)
_cod_data_source_file ic5b00688_si_002.cif
_cod_data_source_block
;
;
_cod_depositor_comments
;
The following automatic conversions were performed:

'_symmetry_cell_setting' value 'Orthorhombic' changed to
'orthorhombic' according to
/usr/data/users/saulius/crontab/automatic-downloads/rss-feeds/ACS/lib/dictionaries/cif_core.dic
dictionary named 'cif_core.dic' version 2.4.2 from 2011-04-26.

Automatic conversion script
Id: cif_fix_values 3271 2015-04-21 07:52:19Z andrius 

 Adding full bibliography for 4343284.cif.
;
_cod_original_sg_symbol_H-M Aba2
_cod_original_formula_sum 'C15 H12.50 Co N2.50 O6'
_cod_database_code 4343284

loop_
_symmetry_equiv_pos_as_xyz
'x, y, z'
'-x, -y, z'
'-x+1/2, y+1/2, z'
'x+1/2, -y+1/2, z'
'x, y+1/2, z+1/2'
'-x, -y+1/2, z+1/2'
'-x+1/2, y+1, z+1/2'
'x+1/2, -y+1, z+1/2'

loop_
_atom_site_label
_atom_site_type_symbol
_atom_site_fract_x
_atom_site_fract_y
_atom_site_fract_z
_atom_site_U_iso_or_equiv
_atom_site_adp_type
_atom_site_occupancy
_atom_site_symmetry_multiplicity
_atom_site_calc_flag
_atom_site_refinement_flags
Co1 Co 1.09307(2) 0.047931(10) 0.75559(7) 0.02050(10) Uani 1 1 d .
O1 O 0.97264(14) 0.05768(7) 0.9154(3) 0.0295(4) Uani 1 1 d .
O2 O 0.85382(14) 0.00843(7) 0.8902(3) 0.0348(5) Uani 1 1 d .
O3 O 1.15026(14) 0.09979(7) 0.9391(3) 0.0313(4) Uani 1 1 d .
O4 O 1.09127(15) 0.11930(8) 0.6742(3) 0.0341(5) Uani 1 1 d .
O5 O 0.61794(19) 0.18638(8) 1.0610(5) 0.0610(9) Uani 1 1 d .
O6 O 1.22360(16) 0.04508(7) 0.6151(4) 0.0415(6) Uani 1 1 d .
H6A H 1.2256 0.0341 0.4963 0.050 Uiso 1 1 calc R
H6B H 1.2793 0.0548 0.6717 0.050 Uiso 1 1 calc R
N1 N 1.02137(16) 0.02157(8) 0.5357(3) 0.0257(5) Uani 1 1 d .
N2 N 1.0661(2) 0.07359(10) 0.3022(4) 0.0445(7) Uani 1 1 d .
H2A H 1.0842 0.0940 0.3791 0.053 Uiso 1 1 calc R
H2B H 1.0703 0.0788 0.1872 0.053 Uiso 1 1 calc R
N3 N 1.0000 0.0000 0.2532(5) 0.0334(7) Uani 1 2 d S
H3A H 1.0000 0.0000 0.1360 0.040 Uiso 1 2 calc SR
C1 C 0.8861(2) 0.04773(9) 0.9169(4) 0.0230(5) Uani 1 1 d .
C2 C 0.81551(19) 0.08506(9) 0.9564(4) 0.0234(5) Uani 1 1 d .
C3 C 0.7194(2) 0.07588(9) 0.9707(4) 0.0298(6) Uani 1 1 d .
H3 H 0.6977 0.0461 0.9574 0.036 Uiso 1 1 calc R
C4 C 0.6549(2) 0.11045(10) 1.0046(5) 0.0346(7) Uani 1 1 d .
H4 H 0.5903 0.1039 1.0165 0.042 Uiso 1 1 calc R
C5 C 0.6870(2) 0.15449(10) 1.0207(5) 0.0337(7) Uani 1 1 d .
C6 C 0.7825(2) 0.16440(10) 1.0058(5) 0.0374(7) Uani 1 1 d .
H6 H 0.8039 0.1943 1.0172 0.045 Uiso 1 1 calc R
C7 C 0.8458(2) 0.12957(11) 0.9741(5) 0.0333(7) Uani 1 1 d .
H7 H 0.9104 0.1362 0.9643 0.040 Uiso 1 1 calc R
C8 C 0.6270(2) 0.23085(10) 0.9984(6) 0.0435(8) Uani 1 1 d .
C9 C 0.5870(3) 0.24189(12) 0.8341(7) 0.0497(9) Uani 1 1 d .
H9 H 0.5601 0.2193 0.7612 0.060 Uiso 1 1 calc R
C10 C 0.5868(2) 0.28722(10) 0.7771(6) 0.0413(8) Uani 1 1 d .
H10 H 0.5595 0.2950 0.6659 0.050 Uiso 1 1 calc R
C11 C 0.6270(2) 0.32054(9) 0.8850(4) 0.0300(6) Uani 1 1 d .
C12 C 0.6674(3) 0.30840(12) 1.0496(5) 0.0456(8) Uani 1 1 d .
H12 H 0.6947 0.3308 1.1227 0.055 Uiso 1 1 calc R
C13 C 0.6680(3) 0.26330(12) 1.1079(6) 0.0521(9) Uani 1 1 d .
H13 H 0.6955 0.2553 1.2186 0.062 Uiso 1 1 calc R
C14 C 1.1234(2) 0.13044(9) 0.8282(4) 0.0259(5) Uani 1 1 d .
C15 C 1.0314(2) 0.03377(10) 0.3615(3) 0.0289(6) Uani 1 1 d .

loop_
_atom_site_aniso_label
_atom_site_aniso_U_11
_atom_site_aniso_U_22
_atom_site_aniso_U_33
_atom_site_aniso_U_23
_atom_site_aniso_U_13
_atom_site_aniso_U_12
Co1 0.01976(16) 0.01860(16) 0.02315(16) 0.00104(16) -0.00062(15) -0.00101(11)
O1 0.0228(10) 0.0340(10) 0.0317(10) -0.0045(8) 0.0043(8) 0.0019(8)
O2 0.0301(11) 0.0210(9) 0.0532(12) -0.0089(9) 0.0068(9) 0.0012(8)
O3 0.0336(11) 0.0217(10) 0.0387(10) 0.0039(8) -0.0072(9) -0.0011(8)
O4 0.0431(14) 0.0257(11) 0.0334(11) -0.0010(9) -0.0068(9) -0.0020(8)
O5 0.0425(13) 0.0247(11) 0.116(3) 0.0185(13) 0.0336(17) 0.0131(10)
O6 0.0316(12) 0.0358(12) 0.0572(15) -0.0050(10) 0.0199(11) -0.0043(9)
N1 0.0276(11) 0.0279(12) 0.0214(10) 0.0016(8) 0.0011(9) -0.0047(9)
N2 0.0632(18) 0.0444(16) 0.0258(13) 0.0126(10) 0.0059(11) -0.0072(14)
N3 0.0432(17) 0.0414(17) 0.0154(12) 0.000 0.000 0.0101(14)
C1 0.0241(13) 0.0251(14) 0.0196(12) 0.0004(9) 0.0023(9) 0.0036(10)
C2 0.0248(13) 0.0230(13) 0.0224(11) 0.0006(9) 0.0008(10) 0.0035(10)
C3 0.0285(14) 0.0218(12) 0.0389(14) -0.0007(11) 0.0005(11) -0.0013(10)
C4 0.0227(13) 0.0273(15) 0.0539(19) 0.0042(13) 0.0054(13) 0.0003(12)
C5 0.0316(16) 0.0241(14) 0.0454(16) 0.0067(12) 0.0097(13) 0.0065(12)
C6 0.0342(16) 0.0179(13) 0.060(2) -0.0003(13) 0.0053(16) -0.0018(11)
C7 0.0250(14) 0.0291(16) 0.0459(17) -0.0008(12) 0.0019(13) -0.0013(12)
C8 0.0291(15) 0.0240(14) 0.077(3) 0.0100(15) 0.0142(16) 0.0079(12)
C9 0.051(2) 0.0251(16) 0.073(2) -0.0095(16) 0.0023(18) -0.0071(14)
C10 0.0433(16) 0.0256(13) 0.055(2) -0.0040(16) -0.0094(16) -0.0018(12)
C11 0.0275(14) 0.0194(12) 0.0432(15) -0.0014(11) -0.0028(12) 0.0041(11)
C12 0.054(2) 0.0316(16) 0.0508(19) 0.0056(13) -0.0191(16) -0.0009(14)
C13 0.054(2) 0.0370(17) 0.066(2) 0.0158(17) -0.0156(19) 0.0056(16)
C14 0.0242(14) 0.0206(13) 0.0328(13) 0.0010(10) -0.0008(11) -0.0021(11)
C15 0.0280(14) 0.0340(14) 0.0249(14) 0.0042(11) 0.0031(10) 0.0040(12)

loop_
_atom_type_symbol
_atom_type_description
_atom_type_scat_dispersion_real
_atom_type_scat_dispersion_imag
_atom_type_scat_source
C C 0.0033 0.0016 'International Tables Vol C Tables 4.2.6.8 and 6.1.1.4'
H H 0.0000 0.0000 'International Tables Vol C Tables 4.2.6.8 and 6.1.1.4'
N N 0.0061 0.0033 'International Tables Vol C Tables 4.2.6.8 and 6.1.1.4'
O O 0.0106 0.0060 'International Tables Vol C Tables 4.2.6.8 and 6.1.1.4'
Co Co 0.3494 0.9721 'International Tables Vol C Tables 4.2.6.8 and 6.1.1.4'

loop_
_geom_angle_atom_site_label_1
_geom_angle_atom_site_label_2
_geom_angle_atom_site_label_3
_geom_angle
_geom_angle_site_symmetry_1
_geom_angle_site_symmetry_3
N1 Co1 O2 104.59(9) . 2_755
N1 Co1 O1 95.58(9) . .
O2 Co1 O1 97.67(9) 2_755 .
N1 Co1 O6 91.50(10) . .
O2 Co1 O6 83.61(9) 2_755 .
O1 Co1 O6 172.22(9) . .
N1 Co1 O4 98.07(9) . .
O2 Co1 O4 154.85(8) 2_755 .
O1 Co1 O4 90.76(8) . .
O6 Co1 O4 85.05(8) . .
N1 Co1 O3 157.97(8) . .
O2 Co1 O3 97.43(8) 2_755 .
O1 Co1 O3 81.65(8) . .
O6 Co1 O3 90.58(9) . .
O4 Co1 O3 60.28(8) . .
N1 Co1 C14 127.73(10) . .
O2 Co1 C14 127.43(9) 2_755 .
O1 Co1 C14 83.42(9) . .
O6 Co1 C14 89.71(9) . .
O4 Co1 C14 30.09(8) . .
O3 Co1 C14 30.35(8) . .
C1 O1 Co1 139.82(18) . .
C1 O2 Co1 132.87(19) . 2_755
C14 O3 Co1 89.32(16) . .
C14 O4 Co1 89.93(17) . .
C5 O5 C8 120.1(3) . .
Co1 O6 H6A 120.0 . .
Co1 O6 H6B 120.0 . .
H6A O6 H6B 120.0 . .
C15 N1 N1 106.70(17) . 2_755
C15 N1 Co1 126.9(2) . .
N1 N1 Co1 123.37(10) 2_755 .
C15 N2 H2A 120.0 . .
C15 N2 H2B 120.0 . .
H2A N2 H2B 120.0 . .
C15 N3 C15 107.5(3) . 2_755
C15 N3 H3A 126.3 . .
C15 N3 H3A 126.3 2_755 .
O1 C1 O2 124.4(3) . .
O1 C1 C2 118.1(2) . .
O2 C1 C2 117.5(3) . .
C7 C2 C3 118.6(3) . .
C7 C2 C1 120.3(2) . .
C3 C2 C1 121.1(2) . .
C2 C3 C4 120.7(3) . .
C2 C3 H3 119.6 . .
C4 C3 H3 119.6 . .
C5 C4 C3 119.4(3) . .
C5 C4 H4 120.3 . .
C3 C4 H4 120.3 . .
C4 C5 C6 120.8(3) . .
C4 C5 O5 115.2(3) . .
C6 C5 O5 123.9(3) . .
C7 C6 C5 119.1(3) . .
C7 C6 H6 120.5 . .
C5 C6 H6 120.5 . .
C6 C7 C2 121.4(3) . .
C6 C7 H7 119.3 . .
C2 C7 H7 119.3 . .
C9 C8 C13 121.6(3) . .
C9 C8 O5 118.4(3) . .
C13 C8 O5 119.7(4) . .
C8 C9 C10 119.4(3) . .
C8 C9 H9 120.3 . .
C10 C9 H9 120.3 . .
C11 C10 C9 120.2(4) . .
C11 C10 H10 119.9 . .
C9 C10 H10 119.9 . .
C10 C11 C12 119.2(3) . .
C10 C11 C14 120.4(3) . 4_455
C12 C11 C14 120.3(3) . 4_455
C11 C12 C13 121.1(3) . .
C11 C12 H12 119.4 . .
C13 C12 H12 119.4 . .
C8 C13 C12 118.5(4) . .
C8 C13 H13 120.8 . .
C12 C13 H13 120.8 . .
O4 C14 O3 119.9(3) . .
O4 C14 C11 120.7(3) . 4
O3 C14 C11 119.4(3) . 4
O4 C14 Co1 59.99(15) . .
O3 C14 Co1 60.33(14) . .
C11 C14 Co1 171.4(2) 4 .
N1 C15 N2 125.7(3) . .
N1 C15 N3 109.5(3) . .
N2 C15 N3 124.7(3) . .

loop_
_geom_bond_atom_site_label_1
_geom_bond_atom_site_label_2
_geom_bond_distance
_geom_bond_site_symmetry_2
Co1 N1 2.053(2) .
Co1 O2 2.064(2) 2_755
Co1 O1 2.0765(19) .
Co1 O6 2.103(2) .
Co1 O4 2.176(2) .
Co1 O3 2.184(2) .
Co1 C14 2.513(3) .
O1 C1 1.249(3) .
O2 C1 1.253(3) .
O2 Co1 2.064(2) 2_755
O3 C14 1.270(3) .
O4 C14 1.260(3) .
O5 C5 1.379(4) .
O5 C8 1.388(4) .
O6 H6A 0.9300 .
O6 H6B 0.9300 .
N1 C15 1.335(3) .
N1 N1 1.399(4) 2_755
N2 C15 1.337(4) .
N2 H2A 0.8600 .
N2 H2B 0.8600 .
N3 C15 1.344(4) .
N3 C15 1.344(4) 2_755
N3 H3A 0.8600 .
C1 C2 1.504(4) .
C2 C7 1.378(4) .
C2 C3 1.379(4) .
C3 C4 1.381(4) .
C3 H3 0.9300 .
C4 C5 1.372(4) .
C4 H4 0.9300 .
C5 C6 1.375(5) .
C6 C7 1.373(4) .
C6 H6 0.9300 .
C7 H7 0.9300 .
C8 C9 1.369(6) .
C8 C13 1.372(6) .
C9 C10 1.393(5) .
C9 H9 0.9300 .
C10 C11 1.378(5) .
C10 H10 0.9300 .
C11 C12 1.381(5) .
C11 C14 1.497(4) 4_455
C12 C13 1.389(5) .
C12 H12 0.9300 .
C13 H13 0.9300 .
C14 C11 1.497(4) 4
